data_4071195
loop_
_publ_author_name
'Bai, Tao'
'Xue, Liqin'
'Xue, Peng'
'Zhu, Jun'
'Sung, Herman Ho-Yung'
'Ma, Shengming'
'Wiliams, Ian Duncan'
'Lin, Zhenyang'
'Jia, Guochen'

_publ_section_title
;
 Insertion Reactions of Allenes with Palladium Aryl Complexes
 [PdI(Ph)(PPh3)]2and PdI(Ph)(dppe)
;
_journal_issue 11
_journal_name_full Organometallics
_journal_page_first 2614
_journal_paper_doi 10.1021/om800030a
_journal_volume 27
_journal_year 2008
_chemical_formula_sum 'C31 H33 I O3 P2 Pd'
_chemical_formula_weight 748.81
_chemical_name_systematic
; 
 ? 
;
_space_group_IT_number 14
_symmetry_cell_setting monoclinic
_symmetry_space_group_name_Hall '-P 2ybc'
_symmetry_space_group_name_H-M 'P 1 21/c 1'
_atom_sites_solution_hydrogens geom
_atom_sites_solution_primary direct
_atom_sites_solution_secondary difmap
_audit_creation_method SHELXL-97
_cell_angle_alpha 90.00
_cell_angle_beta 115.7450(10)
_cell_angle_gamma 90.00
_cell_formula_units_Z 4
_cell_length_a 17.7153(12)
_cell_length_b 9.8948(6)
_cell_length_c 19.5425(13)
_cell_measurement_reflns_used 7838
_cell_measurement_temperature 293(2)
_cell_measurement_theta_max 56.588
_cell_measurement_theta_min 4.628
_cell_volume 3085.6(3)
_computing_cell_refinement 'Bruker SMART'
_computing_data_collection 'Bruker SMART'
_computing_data_reduction 'Bruker SHELXTL'
_computing_molecular_graphics 'Bruker SHELXTL'
_computing_publication_material 'Bruker SHELXTL'
_computing_structure_refinement 'SHELXL-97 (Sheldrick, 1997)'
_computing_structure_solution 'SHELXS-97 (Sheldrick, 1990)'
_diffrn_ambient_temperature 293(2)
_diffrn_measured_fraction_theta_full 0.989
_diffrn_measured_fraction_theta_max 0.989
_diffrn_measurement_device_type 'CCD area detector'
_diffrn_measurement_method 'phi and omega scans'
_diffrn_radiation_monochromator graphite
_diffrn_radiation_source 'fine-focus sealed tube'
_diffrn_radiation_type MoK\a
_diffrn_radiation_wavelength 0.71073
_diffrn_reflns_av_R_equivalents 0.1190
_diffrn_reflns_av_sigmaI/netI 0.0858
_diffrn_reflns_limit_h_max 22
_diffrn_reflns_limit_h_min -21
_diffrn_reflns_limit_k_max 12
_diffrn_reflns_limit_k_min -12
_diffrn_reflns_limit_l_max 21
_diffrn_reflns_limit_l_min -24
_diffrn_reflns_number 17661
_diffrn_reflns_theta_full 27.00
_diffrn_reflns_theta_max 27.00
_diffrn_reflns_theta_min 1.28
_exptl_absorpt_coefficient_mu 1.735
_exptl_absorpt_correction_T_max 1.00000
_exptl_absorpt_correction_T_min 0.67891
_exptl_absorpt_correction_type empirical
_exptl_crystal_colour yellow
_exptl_crystal_density_diffrn 1.612
_exptl_crystal_density_method 'not measured'
_exptl_crystal_F_000 1488
_exptl_crystal_size_max 0.506
_exptl_crystal_size_mid 0.348
_exptl_crystal_size_min 0.132
_refine_diff_density_max 1.155
_refine_diff_density_min -0.838
_refine_diff_density_rms 0.124
_refine_ls_extinction_method none
_refine_ls_goodness_of_fit_ref 1.029
_refine_ls_hydrogen_treatment mixed
_refine_ls_matrix_type full
_refine_ls_number_parameters 349
_refine_ls_number_reflns 6669
_refine_ls_number_restraints 0
_refine_ls_restrained_S_all 1.029
_refine_ls_R_factor_all 0.0518
_refine_ls_R_factor_gt 0.0440
_refine_ls_shift/su_max 0.002
_refine_ls_shift/su_mean 0.000
_refine_ls_structure_factor_coef Fsqd
_refine_ls_weighting_details 'calc w=1/[\s^2^(Fo^2^)+(0.0543P)^2^+0.3024P] where P=(Fo^2^+2Fc^2^)/3'
_refine_ls_weighting_scheme calc
_refine_ls_wR_factor_gt 0.1174
_refine_ls_wR_factor_ref 0.1254
_reflns_number_gt 5426
_reflns_number_total 6669
_reflns_threshold_expression >2sigma(I)
_cod_data_source_file om800030a-file002.cif
_cod_data_source_block cd267-trans-9
_cod_depositor_comments
;
The following automatic conversions were performed:

'_symmetry_cell_setting' value 'Monoclinic' changed to 'monoclinic'
according to /home/saulius/struct/CIF-dictionaries/cif_core.dic
dictionary named 'cif_core.dic' version 2.4.1 from 2010-06-29.

Automatic conversion script
Id: cif_fix_values 1715 2011-07-08 13:25:40Z adriana 
;
_cod_original_sg_symbol_H-M P2(1)/c
_cod_database_code 4071195

loop_
_symmetry_equiv_pos_as_xyz
'x, y, z'
'-x, y+1/2, -z+1/2'
'-x, -y, -z'
'x, -y-1/2, z-1/2'

loop_
_atom_site_label
_atom_site_type_symbol
_atom_site_fract_x
_atom_site_fract_y
_atom_site_fract_z
_atom_site_U_iso_or_equiv
_atom_site_adp_type
_atom_site_occupancy
_atom_site_symmetry_multiplicity
_atom_site_calc_flag
_atom_site_refinement_flags
Pd Pd 0.749436(15) 0.45944(3) 0.250635(14) 0.03675(11) Uani 1 1 d .
I1 I 0.69444(2) 0.52566(3) 0.107735(15) 0.06397(13) Uani 1 1 d .
P1 P 0.60680(6) 0.61238(12) 0.27567(7) 0.0572(3) Uani 1 1 d .
P2 P 0.80492(5) 0.24728(9) 0.25445(5) 0.0374(2) Uani 1 1 d .
O1 O 0.5894(2) 0.4721(3) 0.2899(3) 0.0928(13) Uani 1 1 d .
O2 O 0.59971(17) 0.7168(3) 0.33223(17) 0.0651(8) Uani 1 1 d .
O3 O 0.54538(19) 0.6512(4) 0.19565(19) 0.0812(10) Uani 1 1 d .
C1 C 0.7802(3) 0.4561(4) 0.3705(2) 0.0472(9) Uani 1 1 d .
H1A H 0.7348 0.4352 0.3838 0.057 Uiso 1 1 calc R
H1B H 0.8329 0.4139 0.4036 0.057 Uiso 1 1 calc R
C2 C 0.7845(2) 0.5899(4) 0.34809(19) 0.0409(8) Uani 1 1 d .
C3 C 0.7111(2) 0.6450(4) 0.2872(2) 0.0439(8) Uani 1 1 d .
C4 C 0.8659(2) 0.6593(3) 0.37562(19) 0.0409(7) Uani 1 1 d .
C5 C 0.9190(2) 0.6566(4) 0.4520(2) 0.0569(10) Uani 1 1 d .
H5 H 0.9025 0.6130 0.4854 0.068 Uiso 1 1 calc R
C6 C 0.9971(3) 0.7182(5) 0.4796(3) 0.0701(13) Uani 1 1 d .
H6 H 1.0323 0.7175 0.5314 0.084 Uiso 1 1 calc R
C7 C 1.0217(3) 0.7793(5) 0.4307(3) 0.0649(12) Uani 1 1 d .
H7 H 1.0741 0.8204 0.4494 0.078 Uiso 1 1 calc R
C8 C 0.9710(2) 0.7815(4) 0.3545(2) 0.0555(10) Uani 1 1 d .
H8 H 0.9893 0.8223 0.3215 0.067 Uiso 1 1 calc R
C9 C 0.8924(2) 0.7229(4) 0.3265(2) 0.0462(8) Uani 1 1 d .
H9 H 0.8572 0.7262 0.2748 0.055 Uiso 1 1 calc R
C10 C 0.5206(3) 0.7290(7) 0.3377(3) 0.0916(17) Uani 1 1 d .
H10A H 0.4833 0.7881 0.2977 0.110 Uiso 1 1 calc R
H10B H 0.4943 0.6408 0.3304 0.110 Uiso 1 1 calc R
C11 C 0.5326(4) 0.7811(11) 0.4087(4) 0.150(4) Uani 1 1 d .
H11A H 0.5604 0.7148 0.4474 0.225 Uiso 1 1 calc R
H11B H 0.4792 0.8028 0.4075 0.225 Uiso 1 1 calc R
H11C H 0.5663 0.8612 0.4195 0.225 Uiso 1 1 calc R
C12 C 0.5457(4) 0.7754(7) 0.1650(4) 0.0941(17) Uani 1 1 d .
H12A H 0.5994 0.7908 0.1641 0.113 Uiso 1 1 calc R
H12B H 0.5373 0.8454 0.1957 0.113 Uiso 1 1 calc R
C13 C 0.4749(5) 0.7811(10) 0.0834(4) 0.141(3) Uani 1 1 d .
H13A H 0.4798 0.7052 0.0549 0.211 Uiso 1 1 calc R
H13B H 0.4794 0.8634 0.0594 0.211 Uiso 1 1 calc R
H13C H 0.4216 0.7782 0.0851 0.211 Uiso 1 1 calc R
C14 C 0.9187(2) 0.2494(3) 0.29112(18) 0.0377(7) Uani 1 1 d .
C15 C 0.9628(2) 0.3695(4) 0.3210(2) 0.0446(8) Uani 1 1 d .
H15 H 0.9339 0.4485 0.3201 0.053 Uiso 1 1 calc R
C16 C 1.0490(2) 0.3699(4) 0.3518(2) 0.0529(9) Uani 1 1 d .
H16 H 1.0782 0.4499 0.3709 0.064 Uiso 1 1 calc R
C17 C 1.0920(2) 0.2541(5) 0.3545(2) 0.0550(10) Uani 1 1 d .
H17 H 1.1503 0.2551 0.3766 0.066 Uiso 1 1 calc R
C18 C 1.0494(2) 0.1357(4) 0.3247(2) 0.0578(10) Uani 1 1 d .
H18 H 1.0789 0.0571 0.3263 0.069 Uiso 1 1 calc R
C19 C 0.9633(2) 0.1337(4) 0.2927(2) 0.0492(9) Uani 1 1 d .
H19 H 0.9347 0.0539 0.2720 0.059 Uiso 1 1 calc R
C20 C 0.7826(2) 0.1397(3) 0.3194(2) 0.0426(8) Uani 1 1 d .
C21 C 0.8407(2) 0.0649(4) 0.3770(2) 0.0483(8) Uani 1 1 d .
H21 H 0.8963 0.0652 0.3845 0.058 Uiso 1 1 calc R
C22 C 0.8175(3) -0.0113(5) 0.4244(3) 0.0624(11) Uani 1 1 d .
H22 H 0.8578 -0.0608 0.4638 0.075 Uiso 1 1 calc R
C23 C 0.7363(4) -0.0143(5) 0.4136(3) 0.0779(15) Uani 1 1 d .
H23 H 0.7210 -0.0651 0.4456 0.094 Uiso 1 1 calc R
C24 C 0.6773(4) 0.0584(6) 0.3552(4) 0.0897(17) Uani 1 1 d .
H24 H 0.6214 0.0543 0.3463 0.108 Uiso 1 1 calc R
C25 C 0.7005(3) 0.1374(5) 0.3096(3) 0.0708(13) Uani 1 1 d .
H25 H 0.6604 0.1900 0.2718 0.085 Uiso 1 1 calc R
C26 C 0.7726(2) 0.1475(4) 0.1679(2) 0.0433(8) Uani 1 1 d .
C27 C 0.7327(3) 0.0231(4) 0.1576(3) 0.0608(11) Uani 1 1 d .
H27 H 0.7220 -0.0134 0.1963 0.073 Uiso 1 1 calc R
C28 C 0.7089(3) -0.0468(5) 0.0899(3) 0.0781(15) Uani 1 1 d .
H28 H 0.6833 -0.1309 0.0837 0.094 Uiso 1 1 calc R
C29 C 0.7232(3) 0.0088(5) 0.0314(3) 0.0691(13) Uani 1 1 d .
H29 H 0.7048 -0.0357 -0.0149 0.083 Uiso 1 1 calc R
C30 C 0.7645(3) 0.1288(5) 0.0423(3) 0.0691(12) Uani 1 1 d .
H30 H 0.7762 0.1644 0.0040 0.083 Uiso 1 1 calc R
C31 C 0.7889(3) 0.1977(4) 0.1099(2) 0.0575(10) Uani 1 1 d .
H31 H 0.8169 0.2796 0.1165 0.069 Uiso 1 1 calc R
H3 H 0.7246(19) 0.725(4) 0.2712(17) 0.052(9) Uiso 1 1 d .

loop_
_atom_site_aniso_label
_atom_site_aniso_U_11
_atom_site_aniso_U_22
_atom_site_aniso_U_33
_atom_site_aniso_U_23
_atom_site_aniso_U_13
_atom_site_aniso_U_12
Pd 0.03679(17) 0.03489(17) 0.03622(16) 0.00014(9) 0.01367(12) 0.00244(10)
I1 0.0775(2) 0.0655(2) 0.04078(16) 0.00821(11) 0.01810(15) 0.00810(14)
P1 0.0401(5) 0.0580(7) 0.0702(7) -0.0137(5) 0.0209(5) -0.0001(4)
P2 0.0350(4) 0.0342(5) 0.0412(4) -0.0017(3) 0.0149(4) -0.0005(3)
O1 0.073(2) 0.056(2) 0.158(4) -0.014(2) 0.058(3) -0.0185(16)
O2 0.0493(15) 0.076(2) 0.0759(19) -0.0185(16) 0.0325(14) -0.0014(14)
O3 0.0576(18) 0.105(3) 0.073(2) -0.005(2) 0.0203(16) 0.0089(19)
C1 0.057(2) 0.045(2) 0.0438(19) 0.0050(15) 0.0259(18) 0.0070(16)
C2 0.0427(18) 0.047(2) 0.0373(17) -0.0092(15) 0.0215(15) 0.0013(16)
C3 0.0403(19) 0.041(2) 0.0481(19) -0.0007(16) 0.0167(16) 0.0044(15)
C4 0.0414(18) 0.0367(18) 0.0413(17) -0.0073(14) 0.0150(15) 0.0034(14)
C5 0.058(2) 0.063(3) 0.043(2) -0.0011(18) 0.0151(18) -0.001(2)
C6 0.054(3) 0.083(3) 0.051(2) -0.014(2) 0.0020(19) 0.000(2)
C7 0.046(2) 0.064(3) 0.075(3) -0.014(2) 0.017(2) -0.008(2)
C8 0.054(2) 0.046(2) 0.067(3) -0.0022(19) 0.026(2) -0.0036(18)
C9 0.0467(19) 0.045(2) 0.0448(19) -0.0032(16) 0.0183(16) 0.0014(16)
C10 0.064(3) 0.122(5) 0.098(4) -0.015(4) 0.044(3) 0.012(3)
C11 0.097(5) 0.271(12) 0.105(5) -0.003(6) 0.064(4) 0.037(6)
C12 0.094(4) 0.089(4) 0.114(5) 0.013(4) 0.058(4) 0.003(3)
C13 0.108(5) 0.188(9) 0.102(5) 0.015(6) 0.022(4) 0.003(6)
C14 0.0366(16) 0.0398(18) 0.0376(16) -0.0022(14) 0.0170(14) -0.0025(14)
C15 0.0442(19) 0.0388(19) 0.051(2) 0.0000(16) 0.0209(16) -0.0050(15)
C16 0.050(2) 0.055(2) 0.052(2) -0.0059(18) 0.0215(18) -0.0152(18)
C17 0.0376(19) 0.073(3) 0.054(2) -0.002(2) 0.0191(17) -0.0014(19)
C18 0.047(2) 0.058(3) 0.071(3) 0.001(2) 0.028(2) 0.0124(19)
C19 0.0420(19) 0.044(2) 0.062(2) -0.0037(17) 0.0232(17) 0.0001(16)
C20 0.0446(19) 0.0356(17) 0.052(2) -0.0021(15) 0.0251(16) -0.0035(15)
C21 0.049(2) 0.046(2) 0.050(2) 0.0019(17) 0.0213(17) -0.0011(17)
C22 0.081(3) 0.052(2) 0.058(3) 0.007(2) 0.033(2) -0.001(2)
C23 0.105(4) 0.063(3) 0.085(4) 0.005(3) 0.060(3) -0.014(3)
C24 0.069(3) 0.094(4) 0.128(5) 0.014(4) 0.064(3) -0.011(3)
C25 0.052(2) 0.077(3) 0.090(3) 0.026(3) 0.037(2) 0.005(2)
C26 0.0426(18) 0.0387(19) 0.0453(18) -0.0071(15) 0.0160(15) 0.0001(15)
C27 0.068(3) 0.054(3) 0.054(2) -0.0055(19) 0.020(2) -0.013(2)
C28 0.083(4) 0.060(3) 0.075(3) -0.025(2) 0.019(3) -0.017(2)
C29 0.069(3) 0.075(3) 0.057(3) -0.023(2) 0.021(2) 0.000(2)
C30 0.076(3) 0.078(3) 0.059(3) -0.020(2) 0.035(2) -0.007(2)
C31 0.061(2) 0.058(2) 0.059(2) -0.013(2) 0.0309(19) -0.008(2)

loop_
_atom_type_symbol
_atom_type_description
_atom_type_scat_dispersion_real
_atom_type_scat_dispersion_imag
_atom_type_scat_source
C C 0.0033 0.0016 'International Tables Vol C Tables 4.2.6.8 and 6.1.1.4'
H H 0.0000 0.0000 'International Tables Vol C Tables 4.2.6.8 and 6.1.1.4'
O O 0.0106 0.0060 'International Tables Vol C Tables 4.2.6.8 and 6.1.1.4'
P P 0.1023 0.0942 'International Tables Vol C Tables 4.2.6.8 and 6.1.1.4'
I I -0.4742 1.8119 'International Tables Vol C Tables 4.2.6.8 and 6.1.1.4'
Pd Pd -0.9988 1.0072 'International Tables Vol C Tables 4.2.6.8 and 6.1.1.4'

loop_
_geom_angle_atom_site_label_1
_geom_angle_atom_site_label_2
_geom_angle_atom_site_label_3
_geom_angle
C2 Pd C1 38.02(14)
C2 Pd C3 38.59(13)
C1 Pd C3 68.03(14)
C2 Pd P2 124.15(10)
C1 Pd P2 92.73(10)
C3 Pd P2 160.76(10)
C2 Pd I1 128.67(10)
C1 Pd I1 164.60(10)
C3 Pd I1 96.59(10)
P2 Pd I1 102.65(2)
O1 P1 O3 108.5(3)
O1 P1 O2 113.8(2)
O3 P1 O2 108.7(2)
O1 P1 C3 115.7(2)
O3 P1 C3 108.87(19)
O2 P1 C3 100.83(16)
C14 P2 C26 102.65(15)
C14 P2 C20 105.64(16)
C26 P2 C20 104.68(17)
C14 P2 Pd 112.68(12)
C26 P2 Pd 120.38(12)
C20 P2 Pd 109.58(11)
C10 O2 P1 119.0(3)
C12 O3 P1 122.8(4)
C2 C1 Pd 70.8(2)
C2 C1 H1A 116.5
Pd C1 H1A 116.5
C2 C1 H1B 116.5
Pd C1 H1B 116.5
H1A C1 H1B 113.5
C1 C2 C3 117.6(3)
C1 C2 C4 120.1(3)
C3 C2 C4 121.1(3)
C1 C2 Pd 71.2(2)
C3 C2 Pd 71.7(2)
C4 C2 Pd 117.5(2)
C2 C3 P1 123.4(3)
C2 C3 Pd 69.74(19)
P1 C3 Pd 104.94(18)
C2 C3 H3 110(2)
P1 C3 H3 121(2)
Pd C3 H3 117(2)
C5 C4 C9 118.7(3)
C5 C4 C2 119.2(3)
C9 C4 C2 122.0(3)
C4 C5 C6 120.6(4)
C4 C5 H5 119.7
C6 C5 H5 119.7
C7 C6 C5 119.6(4)
C7 C6 H6 120.2
C5 C6 H6 120.2
C6 C7 C8 121.1(4)
C6 C7 H7 119.4
C8 C7 H7 119.4
C7 C8 C9 119.7(4)
C7 C8 H8 120.1
C9 C8 H8 120.1
C8 C9 C4 120.1(3)
C8 C9 H9 119.9
C4 C9 H9 119.9
C11 C10 O2 111.4(5)
C11 C10 H10A 109.3
O2 C10 H10A 109.3
C11 C10 H10B 109.3
O2 C10 H10B 109.3
H10A C10 H10B 108.0
C10 C11 H11A 109.5
C10 C11 H11B 109.5
H11A C11 H11B 109.5
C10 C11 H11C 109.5
H11A C11 H11C 109.5
H11B C11 H11C 109.5
O3 C12 C13 109.2(6)
O3 C12 H12A 109.8
C13 C12 H12A 109.8
O3 C12 H12B 109.8
C13 C12 H12B 109.8
H12A C12 H12B 108.3
C12 C13 H13A 109.5
C12 C13 H13B 109.5
H13A C13 H13B 109.5
C12 C13 H13C 109.5
H13A C13 H13C 109.5
H13B C13 H13C 109.5
C19 C14 C15 118.8(3)
C19 C14 P2 121.5(3)
C15 C14 P2 119.6(3)
C16 C15 C14 119.7(3)
C16 C15 H15 120.1
C14 C15 H15 120.1
C17 C16 C15 120.6(4)
C17 C16 H16 119.7
C15 C16 H16 119.7
C16 C17 C18 120.2(3)
C16 C17 H17 119.9
C18 C17 H17 119.9
C19 C18 C17 120.0(4)
C19 C18 H18 120.0
C17 C18 H18 120.0
C18 C19 C14 120.6(4)
C18 C19 H19 119.7
C14 C19 H19 119.7
C21 C20 C25 118.4(4)
C21 C20 P2 125.1(3)
C25 C20 P2 116.5(3)
C20 C21 C22 120.5(4)
C20 C21 H21 119.7
C22 C21 H21 119.7
C23 C22 C21 120.5(5)
C23 C22 H22 119.7
C21 C22 H22 119.7
C22 C23 C24 119.3(5)
C22 C23 H23 120.3
C24 C23 H23 120.3
C23 C24 C25 120.3(5)
C23 C24 H24 119.8
C25 C24 H24 119.8
C24 C25 C20 120.8(4)
C24 C25 H25 119.6
C20 C25 H25 119.6
C31 C26 C27 118.3(4)
C31 C26 P2 118.3(3)
C27 C26 P2 123.4(3)
C28 C27 C26 120.4(5)
C28 C27 H27 119.8
C26 C27 H27 119.8
C27 C28 C29 119.9(5)
C27 C28 H28 120.0
C29 C28 H28 120.0
C30 C29 C28 119.6(4)
C30 C29 H29 120.2
C28 C29 H29 120.2
C29 C30 C31 120.3(5)
C29 C30 H30 119.8
C31 C30 H30 119.8
C26 C31 C30 121.3(4)
C26 C31 H31 119.4
C30 C31 H31 119.4

loop_
_geom_bond_atom_site_label_1
_geom_bond_atom_site_label_2
_geom_bond_distance
Pd C2 2.157(3)
Pd C1 2.162(4)
Pd C3 2.183(4)
Pd P2 2.3054(9)
Pd I1 2.6103(4)
P1 O1 1.474(4)
P1 O3 1.516(3)
P1 O2 1.557(3)
P1 C3 1.791(4)
P2 C14 1.822(3)
P2 C26 1.823(3)
P2 C20 1.826(4)
O2 C10 1.456(5)
O3 C12 1.368(7)
C1 C2 1.407(5)
C1 H1A 0.9700
C1 H1B 0.9700
C2 C3 1.434(5)
C2 C4 1.471(5)
C3 H3 0.92(3)
C4 C5 1.376(5)
C4 C9 1.389(5)
C5 C6 1.389(6)
C5 H5 0.9300
C6 C7 1.352(7)
C6 H6 0.9300
C7 C8 1.366(6)
C7 H7 0.9300
C8 C9 1.384(5)
C8 H8 0.9300
C9 H9 0.9300
C10 C11 1.406(8)
C10 H10A 0.9700
C10 H10B 0.9700
C11 H11A 0.9600
C11 H11B 0.9600
C11 H11C 0.9600
C12 C13 1.542(9)
C12 H12A 0.9700
C12 H12B 0.9700
C13 H13A 0.9600
C13 H13B 0.9600
C13 H13C 0.9600
C14 C19 1.383(5)
C14 C15 1.403(5)
C15 C16 1.377(5)
C15 H15 0.9300
C16 C17 1.364(6)
C16 H16 0.9300
C17 C18 1.379(6)
C17 H17 0.9300
C18 C19 1.376(5)
C18 H18 0.9300
C19 H19 0.9300
C20 C21 1.367(5)
C20 C25 1.383(5)
C21 C22 1.388(6)
C21 H21 0.9300
C22 C23 1.361(7)
C22 H22 0.9300
C23 C24 1.370(8)
C23 H23 0.9300
C24 C25 1.373(7)
C24 H24 0.9300
C25 H25 0.9300
C26 C31 1.378(5)
C26 C27 1.389(5)
C27 C28 1.385(6)
C27 H27 0.9300
C28 C29 1.388(7)
C28 H28 0.9300
C29 C30 1.361(7)
C29 H29 0.9300
C30 C31 1.378(5)
C30 H30 0.9300
C31 H31 0.9300

loop_
_geom_torsion_atom_site_label_1
_geom_torsion_atom_site_label_2
_geom_torsion_atom_site_label_3
_geom_torsion_atom_site_label_4
_geom_torsion
C2 Pd P2 C14 -57.03(17)
C1 Pd P2 C14 -80.01(16)
C3 Pd P2 C14 -79.7(3)
I1 Pd P2 C14 100.80(12)
C2 Pd P2 C26 -178.37(18)
C1 Pd P2 C26 158.65(18)
C3 Pd P2 C26 159.0(3)
I1 Pd P2 C26 -20.54(14)
C2 Pd P2 C20 60.27(17)
C1 Pd P2 C20 37.29(16)
C3 Pd P2 C20 37.6(3)
I1 Pd P2 C20 -141.90(12)
O1 P1 O2 C10 -58.6(4)
O3 P1 O2 C10 62.5(4)
C3 P1 O2 C10 176.8(4)
O1 P1 O3 C12 -179.5(4)
O2 P1 O3 C12 56.3(4)
C3 P1 O3 C12 -52.7(5)
C3 Pd C1 C2 -31.5(2)
P2 Pd C1 C2 148.4(2)
I1 Pd C1 C2 -34.6(5)
Pd C1 C2 C3 56.4(3)
Pd C1 C2 C4 -111.5(3)
C3 Pd C2 C1 129.0(3)
P2 Pd C2 C1 -39.3(2)
I1 Pd C2 C1 168.86(18)
C1 Pd C2 C3 -129.0(3)
P2 Pd C2 C3 -168.25(18)
I1 Pd C2 C3 39.9(2)
C1 Pd C2 C4 114.8(4)
C3 Pd C2 C4 -116.2(4)
P2 Pd C2 C4 75.5(3)
I1 Pd C2 C4 -76.3(3)
C1 C2 C3 P1 38.8(4)
C4 C2 C3 P1 -153.4(3)
Pd C2 C3 P1 94.9(3)
C1 C2 C3 Pd -56.1(3)
C4 C2 C3 Pd 111.7(3)
O1 P1 C3 C2 -41.4(4)
O3 P1 C3 C2 -163.9(3)
O2 P1 C3 C2 81.8(3)
O1 P1 C3 Pd 33.9(3)
O3 P1 C3 Pd -88.6(2)
O2 P1 C3 Pd 157.15(18)
C1 Pd C3 C2 31.1(2)
P2 Pd C3 C2 30.7(4)
I1 Pd C3 C2 -149.7(2)
C2 Pd C3 P1 -120.5(3)
C1 Pd C3 P1 -89.4(2)
P2 Pd C3 P1 -89.8(3)
I1 Pd C3 P1 89.73(16)
C1 C2 C4 C5 -48.9(5)
C3 C2 C4 C5 143.6(4)
Pd C2 C4 C5 -132.1(3)
C1 C2 C4 C9 128.4(4)
C3 C2 C4 C9 -39.1(5)
Pd C2 C4 C9 45.2(4)
C9 C4 C5 C6 1.0(6)
C2 C4 C5 C6 178.4(4)
C4 C5 C6 C7 -1.2(7)
C5 C6 C7 C8 0.0(7)
C6 C7 C8 C9 1.3(7)
C7 C8 C9 C4 -1.5(6)
C5 C4 C9 C8 0.3(5)
C2 C4 C9 C8 -177.0(3)
P1 O2 C10 C11 155.6(6)
P1 O3 C12 C13 -179.5(4)
C26 P2 C14 C19 -44.3(3)
C20 P2 C14 C19 65.2(3)
Pd P2 C14 C19 -175.2(3)
C26 P2 C14 C15 138.0(3)
C20 P2 C14 C15 -112.5(3)
Pd P2 C14 C15 7.1(3)
C19 C14 C15 C16 -0.6(5)
P2 C14 C15 C16 177.2(3)
C14 C15 C16 C17 -1.0(6)
C15 C16 C17 C18 1.6(6)
C16 C17 C18 C19 -0.6(6)
C17 C18 C19 C14 -1.0(6)
C15 C14 C19 C18 1.6(5)
P2 C14 C19 C18 -176.2(3)
C14 P2 C20 C21 -7.3(4)
C26 P2 C20 C21 100.6(3)
Pd P2 C20 C21 -129.0(3)
C14 P2 C20 C25 171.2(3)
C26 P2 C20 C25 -80.9(4)
Pd P2 C20 C25 49.5(4)
C25 C20 C21 C22 0.0(6)
P2 C20 C21 C22 178.5(3)
C20 C21 C22 C23 0.9(7)
C21 C22 C23 C24 0.3(8)
C22 C23 C24 C25 -2.4(9)
C23 C24 C25 C20 3.3(9)
C21 C20 C25 C24 -2.1(7)
P2 C20 C25 C24 179.3(5)
C14 P2 C26 C31 -64.1(3)
C20 P2 C26 C31 -174.2(3)
Pd P2 C26 C31 62.0(3)
C14 P2 C26 C27 115.6(3)
C20 P2 C26 C27 5.5(4)
Pd P2 C26 C27 -118.3(3)
C31 C26 C27 C28 -1.1(6)
P2 C26 C27 C28 179.2(4)
C26 C27 C28 C29 -1.4(7)
C27 C28 C29 C30 3.3(8)
C28 C29 C30 C31 -2.6(8)
C27 C26 C31 C30 1.7(6)
P2 C26 C31 C30 -178.5(3)
C29 C30 C31 C26 0.1(7)
